data_7102632
loop_
_publ_author_name
'Zhang, Jian-Jun'
'Xia, Sheng-Qing'
'Sheng, Tian-Lu'
'Hu, Sheng-Min'
'Leibeling, Guido'
'Meyer, Franc'
'Wu, Xin-Tao'
'Xiang, Sheng-Chang'
'Fu, Rui-Biao'

_publ_section_title
;
 A novel 2D net-like supramolecular polymer constructed from Ln6Cu24 node and
 trans-Cu(Gly)2 bridge
;
_journal_coden_ASTM CHCOFS
_journal_issue 10
_journal_name_full
;
 Chemical Communications (Cambridge, United Kingdom)
;
_journal_page_first 1186
_journal_page_last 1187
_journal_paper_doi 10.1039/b400447g
_journal_year 2004
_chemical_formula_sum 'C40 H210 Cl24 Cu27 Er6 N20 Na2 O216'
_chemical_formula_weight 8044.20
_space_group_IT_number 2
_symmetry_cell_setting triclinic
_symmetry_space_group_name_Hall '-P 1'
_symmetry_space_group_name_H-M 'P -1'
_atom_sites_solution_hydrogens geom
_atom_sites_solution_primary direct
_atom_sites_solution_secondary difmap
_audit_creation_method SHELXL-97
_cell_angle_alpha 106.9130(10)
_cell_angle_beta 100.5850(10)
_cell_angle_gamma 105.8490(10)
_cell_formula_units_Z 1
_cell_length_a 17.3348(3)
_cell_length_b 18.0854(2)
_cell_length_c 20.76920(10)
_cell_measurement_reflns_used 302
_cell_measurement_temperature 293(2)
_cell_measurement_theta_max 25.06
_cell_measurement_theta_min 1.32
_cell_volume 5742.67(12)
_computing_cell_refinement 'Siemens SMART'
_computing_data_collection 'Siemens SMART'
_computing_data_reduction 'Siemens XPREP'
_computing_molecular_graphics 'Bruker SHELXTL'
_computing_publication_material 'Bruker SHELXTL'
_computing_structure_refinement 'Siemens SHELXTL'
_computing_structure_solution 'Siemens SHELXTL'
_diffrn_ambient_temperature 293(2)
_diffrn_measured_fraction_theta_full 0.978
_diffrn_measured_fraction_theta_max 0.978
_diffrn_measurement_device_type 'CCD area detector'
_diffrn_measurement_method 'phi and omega scans'
_diffrn_radiation_monochromator graphite
_diffrn_radiation_source 'fine-focus sealed tube'
_diffrn_radiation_type MoK\a
_diffrn_radiation_wavelength 0.71073
_diffrn_reflns_av_R_equivalents 0.0391
_diffrn_reflns_av_sigmaI/netI 0.0641
_diffrn_reflns_limit_h_max 10
_diffrn_reflns_limit_h_min -20
_diffrn_reflns_limit_k_max 21
_diffrn_reflns_limit_k_min -21
_diffrn_reflns_limit_l_max 24
_diffrn_reflns_limit_l_min -24
_diffrn_reflns_number 29441
_diffrn_reflns_theta_full 25.06
_diffrn_reflns_theta_max 25.06
_diffrn_reflns_theta_min 1.32
_diffrn_standards_decay_% 0
_diffrn_standards_interval_count 0
_diffrn_standards_interval_time .
_diffrn_standards_number 0
_exptl_absorpt_coefficient_mu 5.025
_exptl_absorpt_correction_T_max 1.0000
_exptl_absorpt_correction_T_min .6415
_exptl_absorpt_correction_type empirical
_exptl_absorpt_process_details 'SADABS (Sheldrick, 1996)'
_exptl_crystal_colour BLUE
_exptl_crystal_density_diffrn 2.326
_exptl_crystal_density_method 'not measured'
_exptl_crystal_description BLOCK
_exptl_crystal_F_000 3939
_exptl_crystal_size_max .42
_exptl_crystal_size_mid .16
_exptl_crystal_size_min .08
_refine_diff_density_max 2.494
_refine_diff_density_min -3.067
_refine_diff_density_rms 0.264
_refine_ls_extinction_method none
_refine_ls_goodness_of_fit_ref 1.146
_refine_ls_hydrogen_treatment mixed
_refine_ls_matrix_type fullcycle
_refine_ls_number_parameters 1527
_refine_ls_number_reflns 19927
_refine_ls_number_restraints 198
_refine_ls_restrained_S_all 1.148
_refine_ls_R_factor_gt 0.0735
_refine_ls_shift/su_max 0.241
_refine_ls_shift/su_mean 0.011
_refine_ls_structure_factor_coef Fsqd
_refine_ls_weighting_details 'calc w=1/[\s^2^(Fo^2^)+(0.0302P)^2^+170.0266P] where P=(Fo^2^+2Fc^2^)/3'
_refine_ls_weighting_scheme calc
_refine_ls_wR_factor_gt 0.1480
_refine_ls_wR_factor_ref 0.1705
_reflns_number_gt 15070
_reflns_number_total 19927
_reflns_threshold_expression >2sigma(I)
_cod_data_source_file b400447g.txt
_cod_data_source_block x1
_cod_depositor_comments
;
The following automatic conversions were performed:
'_symmetry_cell_setting' value 'Triclinic' changed to 'triclinic'
according to '/home/saulius/struct/CIF-dictionaries/cif_core.dic'
dictionary named 'cif_core.dic' version 2.4.1 from 2010-06-29.

Automatic conversion script
Id: cif_fix_enum 1527 2010-12-29 10:47:43Z saulius 
;
_cod_original_sg_symbol_H-M 'P-1   '
_cod_database_code 7102632

loop_
_symmetry_equiv_pos_as_xyz
'x, y, z'
'-x, -y, -z'

loop_
_atom_site_label
_atom_site_type_symbol
_atom_site_fract_x
_atom_site_fract_y
_atom_site_fract_z
_atom_site_U_iso_or_equiv
_atom_site_adp_type
_atom_site_occupancy
_atom_site_symmetry_multiplicity
_atom_site_calc_flag
_atom_site_refinement_flags
Er1 Er -0.65461(3) -0.16958(3) -0.88924(3) 0.018 Uani 1 1 d .
Er2 Er -0.76446(3) -0.02966(3) -1.15634(3) 0.019 Uani 1 1 d .
Er3 Er -0.50998(3) 0.24658(3) -0.82890(3) 0.019 Uani 1 1 d .
Cu1 Cu -0.70281(9) -0.09568(9) -1.02008(8) 0.020 Uani 1 1 d .
Cu2 Cu -0.63351(9) 0.10381(9) -0.98984(8) 0.021 Uani 1 1 d .
Cu3 Cu -0.57505(9) 0.03608(9) -0.86094(8) 0.020 Uani 1 1 d .
Cu4 Cu -0.55485(9) 0.07088(9) -1.12791(8) 0.020 Uani 1 1 d .
Cu5 Cu -0.62313(9) -0.13106(9) -1.15946(8) 0.019 Uani 1 1 d .
Cu6 Cu -0.56878(9) -0.20143(9) -1.02957(8) 0.019 Uani 1 1 d .
Cu7 Cu -0.85877(10) -0.27778(11) -0.89173(9) 0.028 Uani 1 1 d .
Cu8 Cu -0.74183(10) -0.15905(10) -0.74750(9) 0.028 Uani 1 1 d .
Cu9 Cu -0.91520(10) -0.16045(10) -1.31884(9) 0.031 Uani 1 1 d .
Cu10 Cu -0.85056(10) 0.03347(11) -1.28792(9) 0.030 Uani 1 1 d .
Cu11 Cu -0.43530(11) 0.46555(10) -0.77428(10) 0.033 Uani 1 1 d .
Cu12 Cu -0.63062(12) 0.37750(11) -0.80209(11) 0.039 Uani 1 1 d .
Cu13 Cu -0.5000 0.0000 -0.5000 0.051 Uani 1 2 d S
Cu14 Cu -1.18897(12) -0.35257(12) -1.51463(11) 0.044 Uani 1 1 d .
Na1 Na -0.7884(9) 0.0332(12) -0.8862(10) 0.173 Uani 1 1 d .
Cl1 Cl -0.5000(9) 0.0000(12) -1.0000(10) 0.171 Uani 1 2 d SRU
Cl2 Cl 0.1687(3) 0.6367(3) -0.1740(3) 0.055 Uani 1 1 d U
Cl3 Cl -0.1696(3) 0.6063(3) 0.0696(3) 0.064 Uani 1 1 d U
Cl4 Cl -0.4141(3) 0.0782(3) -0.6405(2) 0.058 Uani 1 1 d U
Cl5 Cl -0.9087(3) -0.5406(3) -0.8552(3) 0.064 Uani 1 1 d U
Cl6 Cl -0.0658(4) 0.1133(4) -0.2027(3) 0.076 Uani 1 1 d U
Cl7 Cl -0.2153(4) 0.9776(5) -0.4911(3) 0.089 Uani 1 1 d U
Cl8 Cl -0.4123(3) 0.6730(3) -0.9293(3) 0.056 Uani 1 1 d U
Cl9 Cl 0.1515(3) 0.3030(3) 0.6665(2) 0.046 Uani 1 1 d U
Cl10 Cl 0.2292(4) 1.2360(4) 0.2704(4) 0.098 Uani 1 1 d U
Cl11 Cl -0.0665(5) 0.4446(7) -0.4212(5) 0.125 Uani 1 1 d U
Cl12 Cl -1.0000(5) 0.0000(7) -1.0000(5) 0.126 Uani 1 2 d SRDU
Cl13 Cl -0.5426(8) 0.2919(11) -0.4871(13) 0.281 Uani 1 1 d U
N1 N -0.9651(7) -0.2955(9) -0.9575(7) 0.044 Uani 1 1 d U
H1A H -0.9865 -0.3480 -0.9878 0.052 Uiso 1 1 calc R
H1B H -1.0020 -0.2864 -0.9336 0.052 Uiso 1 1 calc R
N2 N -0.7454(9) 0.3546(9) -0.8575(9) 0.064 Uani 1 1 d U
H2C H -0.7809 0.3462 -0.8315 0.076 Uiso 1 1 calc R
H2D H -0.7478 0.3982 -0.8692 0.076 Uiso 1 1 calc R
N3 N -0.7357(8) -0.0600(7) -0.6721(6) 0.036 Uani 1 1 d U
H3A H -0.7877 -0.0626 -0.6699 0.043 Uiso 1 1 calc R
H3B H -0.7068 -0.0582 -0.6306 0.043 Uiso 1 1 calc R
N4 N -0.7938(7) 0.1199(8) -1.3197(7) 0.038 Uani 1 1 d U
H4C H -0.8078 0.1007 -1.3670 0.045 Uiso 1 1 calc R
H4D H -0.8106 0.1633 -1.3056 0.045 Uiso 1 1 calc R
N5 N -0.9182(8) -0.2671(8) -1.3800(7) 0.048 Uani 1 1 d U
H5A H -0.9630 -0.3071 -1.3807 0.058 Uiso 1 1 calc R
H5B H -0.9241 -0.2674 -1.4241 0.058 Uiso 1 1 calc R
N6 N -0.3567(8) 0.5319(7) -0.8106(7) 0.044 Uani 1 1 d U
H6C H -0.3778 0.5680 -0.8224 0.053 Uiso 1 1 calc R
H6D H -0.3080 0.5609 -0.7766 0.053 Uiso 1 1 calc R
N7 N -1.0256(8) -0.3996(8) -0.7789(8) 0.051 Uani 1 1 d U
N8 N -0.4481(11) -0.0828(11) -0.5313(9) 0.080 Uani 1 1 d U
H8C H -0.3937 -0.0576 -0.5265 0.096 Uiso 1 1 calc R
H8D H -0.4512 -0.1143 -0.5048 0.096 Uiso 1 1 calc R
N9 N -1.2272(8) -0.2578(9) -1.4847(9) 0.060 Uani 1 1 d U
H9A H -1.2508 -0.2484 -1.5225 0.072 Uiso 1 1 calc R
H9B H -1.2657 -0.2688 -1.4618 0.072 Uiso 1 1 calc R
N10 N -1.1434(10) -0.4418(9) -1.5456(9) 0.070 Uani 1 1 d U
H10C H -1.0946 -0.4217 -1.5544 0.084 Uiso 1 1 calc R
H10D H -1.1338 -0.4621 -1.5114 0.084 Uiso 1 1 calc R
C1 C -0.8585(8) -0.2023(8) -0.9898(7) 0.025 Uani 1 1 d U
C2 C -0.9509(9) -0.2388(11) -0.9964(9) 0.045 Uani 1 1 d U
H2A H -0.9718 -0.1948 -0.9783 0.054 Uiso 1 1 calc R
H2B H -0.9818 -0.2685 -1.0456 0.054 Uiso 1 1 calc R
C3 C -0.7082(8) 0.2382(9) -0.9232(8) 0.032 Uani 1 1 d U
C4 C -0.7705(12) 0.2814(12) -0.9213(10) 0.066 Uani 1 1 d U
H4A H -0.7778 0.2977 -0.9619 0.079 Uiso 1 1 calc R
H4B H -0.8240 0.2433 -0.9245 0.079 Uiso 1 1 calc R
C5 C -0.6675(9) -0.0047(8) -0.7501(7) 0.030 Uani 1 1 d U
C6 C -0.6949(11) 0.0147(10) -0.6847(9) 0.045 Uani 1 1 d U
H6A H -0.6466 0.0503 -0.6448 0.054 Uiso 1 1 calc R
H6B H -0.7335 0.0443 -0.6888 0.054 Uiso 1 1 calc R
C7 C -0.6777(8) 0.1040(7) -1.2430(7) 0.023 Uani 1 1 d U
C8 C -0.7034(10) 0.1462(12) -1.2915(10) 0.052 Uani 1 1 d U
H8A H -0.6813 0.2053 -1.2662 0.063 Uiso 1 1 calc R
H8B H -0.6789 0.1346 -1.3301 0.063 Uiso 1 1 calc R
C9 C -0.7824(8) -0.2154(8) -1.2915(7) 0.026 Uani 1 1 d U
C10 C -0.8428(10) -0.2843(11) -1.3570(9) 0.055 Uani 1 1 d U
H10A H -0.8158 -0.2919 -1.3941 0.066 Uiso 1 1 calc R
H10B H -0.8579 -0.3352 -1.3477 0.066 Uiso 1 1 calc R
C11 C -0.3893(9) 0.3907(8) -0.8905(7) 0.027 Uani 1 1 d U
C12 C -0.3413(12) 0.4812(9) -0.8711(10) 0.055 Uani 1 1 d U
H12A H -0.2819 0.4901 -0.8613 0.066 Uiso 1 1 calc R
H12B H -0.3573 0.4976 -0.9106 0.066 Uiso 1 1 calc R
C13 C -0.8885(8) -0.2925(8) -0.7622(7) 0.027 Uani 1 1 d U
C14 C -0.9514(9) -0.3289(9) -0.7263(8) 0.039 Uani 1 1 d U
H14A H -0.9239 -0.3478 -0.6926 0.047 Uiso 1 1 calc R
H14B H -0.9703 -0.2864 -0.7010 0.047 Uiso 1 1 calc R
C15 C -0.5767(10) -0.1278(11) -0.6292(8) 0.046 Uani 1 1 d U
C16 C -0.4916(13) -0.1342(14) -0.6050(11) 0.079 Uani 1 1 d U
H16A H -0.4985 -0.1912 -0.6114 0.094 Uiso 1 1 calc R
H16B H -0.4574 -0.1179 -0.6340 0.094 Uiso 1 1 calc R
C17 C -1.0837(9) -0.2107(9) -1.4129(8) 0.036 Uani 1 1 d U
C18 C -1.1551(10) -0.1849(11) -1.4383(10) 0.058 Uani 1 1 d U
H18A H -1.1702 -0.1550 -1.3985 0.069 Uiso 1 1 calc R
H18B H -1.1384 -0.1486 -1.4636 0.069 Uiso 1 1 calc R
C19 C -1.2790(9) -0.4856(9) -1.6333(8) 0.039 Uani 1 1 d U
C20 C -1.2036(11) -0.5076(9) -1.6094(9) 0.051 Uani 1 1 d U
H20A H -1.2215 -0.5583 -1.6001 0.061 Uiso 1 1 calc R
H20B H -1.1766 -0.5170 -1.6465 0.061 Uiso 1 1 calc R
O1 O -0.8071(5) -0.2156(5) -0.9450(5) 0.025 Uani 1 1 d U
O2 O -0.8384(6) -0.1597(6) -1.0251(5) 0.035 Uani 1 1 d U
O3 O -0.6388(5) 0.2742(6) -0.8724(5) 0.029 Uani 1 1 d U
O4 O -0.7239(6) 0.1760(6) -0.9730(5) 0.040 Uani 1 1 d U
O5 O -0.6785(5) -0.0809(6) -0.7846(5) 0.026 Uani 1 1 d U
O6 O -0.6327(6) 0.0534(6) -0.7672(5) 0.033 Uani 1 1 d U
O7 O -0.7381(5) 0.0521(5) -1.2334(5) 0.027 Uani 1 1 d U
O8 O -0.6031(6) 0.1204(6) -1.2158(5) 0.036 Uani 1 1 d U
O9 O -0.8067(5) -0.1548(6) -1.2643(5) 0.030 Uani 1 1 d U
O10 O -0.7146(6) -0.2206(6) -1.2667(5) 0.031 Uani 1 1 d U
O11 O -0.4337(5) 0.3709(5) -0.8504(5) 0.028 Uani 1 1 d U
O12 O -0.6150(6) -0.3401(6) -1.0569(5) 0.035 Uani 1 1 d .
O13 O -0.8231(6) -0.2365(6) -0.7227(5) 0.037 Uani 1 1 d U
O14 O -0.9096(6) -0.3230(6) -0.8287(5) 0.035 Uani 1 1 d U
O15 O -0.5927(7) -0.0696(8) -0.5823(6) 0.057 Uani 1 1 d U
O16 O -0.6237(7) -0.1722(7) -0.6852(5) 0.042 Uani 1 1 d U
O17 O -1.0877(6) -0.2819(6) -1.4385(6) 0.042 Uani 1 1 d U
O18 O -1.0195(7) -0.1522(7) -1.3673(6) 0.052 Uani 1 1 d U
O19 O -1.2851(6) -0.4200(7) -1.5973(6) 0.045 Uani 1 1 d U
O20 O -0.3331(7) 0.4637(6) -0.6888(6) 0.051 Uani 1 1 d .
O31 O -0.6732(5) -0.1908(5) -1.0108(4) 0.020 Uani 1 1 d .
O32 O -0.6773(5) -0.0578(5) -0.9168(4) 0.022 Uani 1 1 d .
O33 O -0.7312(5) -0.0002(5) -1.0301(4) 0.023 Uani 1 1 d .
O34 O -0.7198(5) -0.1304(5) -1.1219(4) 0.022 Uani 1 1 d .
O35 O -0.6176(5) 0.1151(5) -0.8908(4) 0.021 Uani 1 1 d .
O36 O -0.5331(5) -0.1784(5) -0.9280(4) 0.022 Uani 1 1 d .
O37 O -0.6045(5) -0.2205(5) -1.1302(5) 0.023 Uani 1 1 d .
O38 O -0.4749(5) 0.1340(5) -0.8047(5) 0.020 Uani 1 1 d .
O39 O -0.6396(5) -0.0391(5) -1.1847(5) 0.020 Uani 1 1 d .
O40 O -0.6453(5) 0.0926(5) -1.0879(4) 0.025 Uani 1 1 d .
O41 O -0.4654(5) 0.0460(5) -1.1652(4) 0.019 Uani 1 1 d .
O42 O -0.4625(5) -0.2074(5) -1.0476(4) 0.022 Uani 1 1 d .
O43 O -0.7440(5) -0.2420(5) -0.8336(4) 0.021 Uani 1 1 d .
O44 O -0.8863(5) -0.0494(5) -1.2472(4) 0.023 Uani 1 1 d .
O45 O -0.5195(6) 0.3791(5) -0.7591(5) 0.030 Uani 1 1 d .
O51 O -0.5662(5) -0.1947(6) -0.8005(5) 0.029 Uani 1 1 d .
O52 O -0.6851(6) -0.3145(6) -0.9473(5) 0.029 Uani 1 1 d .
O53 O -0.8819(5) -0.1159(6) -1.1380(5) 0.030 Uani 1 1 d .
O54 O -0.8214(6) 0.0735(6) -1.1112(5) 0.036 Uani 1 1 d .
O55 O -0.3934(5) 0.3044(5) -0.7266(5) 0.029 Uani 1 1 d .
O56 O -0.5749(7) 0.2207(6) -0.7428(6) 0.042 Uani 1 1 d .
O57 O -0.8506(8) -0.4059(8) -0.9650(8) 0.069 Uani 1 1 d .
O58 O -0.4391(9) 0.5609(7) -0.6987(7) 0.063 Uani 1 1 d .
O59 O -0.9659(6) 0.0176(7) -1.3374(6) 0.048 Uani 1 1 d .
O60 O -0.6266(8) 0.4745(8) -0.7258(7) 0.067 Uani 1 1 d .
O61 O -0.5627(8) 0.4580(7) -0.8637(7) 0.055 Uani 1 1 d .
O70 O -0.1572(8) 0.0829(8) 0.3837(6) 0.056 Uani 1 1 d .
O71 O -0.9995(10) -0.2318(15) -1.2565(9) 0.042 Uani 0.50 1 d P
O72 O -0.063(3) 0.611(2) -0.288(2) 0.144 Uani 0.50 1 d P
O73 O -0.240(3) 0.213(2) -0.447(2) 0.328 Uani 1 1 d .
O74 O -0.299(2) 0.3374(18) -0.3587(16) 0.203 Uani 1 1 d .
O75 O 0.009(3) 0.078(3) 0.555(3) 0.348 Uani 1 1 d .
O76 O 0.1594(9) 1.1752(9) -0.1849(8) 0.071 Uani 1 1 d .
O77 O -0.071(2) 0.204(3) 0.5224(13) 0.319 Uani 1 1 d .
O78 O -0.5018(16) 0.408(2) -0.6163(11) 0.185 Uani 1 1 d .
O79 O -0.237(2) 0.525(2) -0.319(2) 0.226 Uani 1 1 d .
O80 O -0.580(3) 0.610(2) -0.832(3) 0.356 Uani 1 1 d .
O81 O -0.289(3) 0.538(3) -0.4494(16) 0.299 Uani 1 1 d .
O82 O -0.0206(8) 0.9312(9) -0.1972(8) 0.076 Uani 1 1 d .
O83 O -0.7070(10) 0.6411(10) -0.7851(10) 0.094 Uani 1 1 d .
O84 O -0.4336(9) 0.2910(10) -0.6064(7) 0.605 Uani 1 1 d .
O101 O -0.5570(9) 0.0202(10) -0.9687(7) 0.126 Uiso 0.50 1 d PRU
O102 O -0.4686(9) -0.0524(10) -0.9746(7) 0.275 Uani 0.50 1 d PRU
O103 O -0.4361(9) 0.0721(10) -0.9583(7) 1.981 Uani 0.50 1 d PRU
O104 O -0.5122(9) -0.0077(10) -1.0667(7) 0.067 Uiso 0.50 1 d PRU
O111 O -0.9170(9) 0.0296(10) -0.9365(7) 0.376 Uani 0.50 1 d PRDU
O112 O -1.0153(9) 0.0365(10) -1.0475(7) 0.207 Uani 0.50 1 d PRU
O113 O -1.0282(9) -0.0850(10) -1.0593(7) 0.186 Uani 0.50 1 d PRU
O114 O -1.0827(9) -0.0113(10) -0.9880(7) 0.216 Uani 0.50 1 d PRU
O121 O 0.1503(11) 0.7065(9) -0.1842(10) 0.103 Uani 1 1 d U
O122 O 0.1861(10) 0.6515(12) -0.1016(8) 0.102 Uani 1 1 d U
O123 O 0.2430(9) 0.6360(10) -0.1966(9) 0.086 Uani 1 1 d U
O124 O 0.1009(9) 0.5674(9) -0.2150(9) 0.094 Uani 1 1 d U
O131 O -0.2418(10) 0.5468(14) 0.0191(9) 0.128 Uani 1 1 d U
O132 O -0.1826(12) 0.6266(12) 0.1365(9) 0.111 Uani 1 1 d U
O133 O -0.1444(12) 0.6789(13) 0.0543(12) 0.123 Uani 1 1 d U
O134 O -0.1029(9) 0.5738(10) 0.0683(9) 0.088 Uani 1 1 d U
O141 O -0.4328(11) 0.1436(10) -0.6577(8) 0.088 Uani 1 1 d U
O142 O -0.4826(10) 0.0036(10) -0.6832(8) 0.090 Uani 1 1 d U
O143 O -0.3419(10) 0.0719(12) -0.6599(9) 0.097 Uani 1 1 d U
O144 O -0.4060(9) 0.0912(10) -0.5696(7) 0.081 Uani 1 1 d U
O151 O -0.9197(11) -0.6207(10) -0.8525(11) 0.104 Uani 1 1 d U
O152 O -0.8354(11) -0.5119(12) -0.8743(10) 0.104 Uani 1 1 d U
O153 O -0.9000(11) -0.4840(10) -0.7885(8) 0.092 Uani 1 1 d U
O154 O -0.9789(11) -0.5422(12) -0.9042(10) 0.111 Uani 1 1 d U
O161 O -0.0233(19) 0.170(2) -0.228(2) 0.230 Uani 1 1 d U
O162 O -0.1011(15) 0.0351(16) -0.2555(11) 0.180 Uani 1 1 d U
O163 O -0.0072(10) 0.1128(13) -0.1466(10) 0.113 Uani 1 1 d U
O164 O -0.1321(8) 0.1371(8) -0.1783(7) 0.063 Uani 1 1 d U
O171 O -0.1668(17) 0.944(2) -0.5257(11) 0.181 Uani 1 1 d U
O172 O -0.2643(17) 1.004(2) -0.530(2) 0.234 Uani 1 1 d U
O173 O -0.2673(15) 0.9259(14) -0.4655(12) 0.137 Uani 1 1 d U
O174 O -0.1566(18) 1.036(3) -0.4293(17) 0.301 Uani 1 1 d U
O181 O -0.4225(17) 0.662(2) -0.9984(12) 0.199 Uani 1 1 d U
O182 O -0.4822(10) 0.6905(10) -0.9085(9) 0.083 Uani 1 1 d U
O183 O -0.3434(16) 0.7474(15) -0.9022(19) 0.221 Uani 1 1 d U
O184 O -0.396(2) 0.6179(19) -0.912(2) 0.234 Uani 1 1 d U
O191 O 0.1195(10) 0.2820(10) 0.5934(8) 0.092 Uani 1 1 d U
O192 O 0.2330(9) 0.2989(9) 0.6822(10) 0.087 Uani 1 1 d U
O193 O 0.1589(10) 0.3871(8) 0.7029(8) 0.079 Uani 1 1 d U
O194 O 0.0968(9) 0.2474(9) 0.6883(8) 0.076 Uani 1 1 d U
O201 O 0.179(2) 1.233(2) 0.2111(19) 0.265 Uani 1 1 d U
O202 O 0.1853(19) 1.254(2) 0.316(2) 0.231 Uani 1 1 d U
O203 O 0.2339(16) 1.1597(14) 0.260(2) 0.229 Uani 1 1 d U
O204 O 0.3026(12) 1.2968(12) 0.2782(13) 0.131 Uani 1 1 d U
O211 O -0.025(3) 0.536(3) -0.402(2) 0.320 Uani 1 1 d U
O212 O -0.112(3) 0.425(2) -0.4823(17) 0.309 Uani 1 1 d U
O213 O -0.018(2) 0.407(3) -0.412(3) 0.404 Uani 1 1 d U
O214 O -0.115(3) 0.430(3) -0.379(2) 0.276 Uani 1 1 d U
O231 O -0.588(4) 0.314(6) -0.529(5) 0.660 Uani 1 1 d U
O232 O -0.460(3) 0.362(5) -0.412(5) 0.630 Uani 1 1 d U
O233 O -0.593(2) 0.268(3) -0.442(2) 0.255 Uani 1 1 d U
O234 O -0.505(3) 0.247(5) -0.515(4) 0.408 Uani 1 1 d U

loop_
_atom_site_aniso_label
_atom_site_aniso_U_11
_atom_site_aniso_U_22
_atom_site_aniso_U_33
_atom_site_aniso_U_23
_atom_site_aniso_U_13
_atom_site_aniso_U_12
Er1 0.019 0.018 0.019 0.008 0.008 0.006
Er2 0.017 0.020 0.019 0.007 0.004 0.007
Er3 0.021 0.017 0.020 0.004 0.007 0.007
Cu1 0.023 0.021 0.019 0.009 0.007 0.010
Cu2 0.021 0.020 0.019 0.004 0.003 0.005
Cu3 0.019 0.016 0.023 0.007 0.006 0.005
Cu4 0.017 0.019 0.023 0.007 0.007 0.005
Cu5 0.020 0.020 0.022 0.008 0.008 0.010
Cu6 0.021 0.020 0.018 0.007 0.009 0.009
Cu7 0.023 0.035 0.028 0.016 0.010 0.004
Cu8 0.031 0.029 0.023 0.010 0.014 0.007
Cu9 0.025 0.029 0.027 0.002 -0.003 0.010
Cu10 0.026 0.036 0.029 0.016 0.004 0.013
Cu11 0.039 0.020 0.036 0.003 0.013 0.009
Cu12 0.038 0.031 0.048 0.003 0.015 0.022
Cu13 0.048 0.056 0.037 0.001 0.001 0.020
Cu14 0.035 0.036 0.041 -0.004 -0.008 0.013
Na1 0.129 0.223 0.227 0.112 0.095 0.089
Cl1 0.198 0.240 0.159 0.111 0.095 0.131
Cl2 0.044 0.046 0.058 0.013 0.005 0.001
Cl3 0.044 0.081 0.069 0.039 0.021 0.008
Cl4 0.063 0.081 0.038 0.026 0.019 0.028
Cl5 0.061 0.055 0.072 0.012 0.023 0.025
Cl6 0.082 0.086 0.080 0.032 0.029 0.054
Cl7 0.103 0.132 0.068 0.046 0.051 0.069
Cl8 0.067 0.061 0.057 0.028 0.018 0.040
Cl9 0.048 0.043 0.054 0.021 0.019 0.019
Cl10 0.064 0.091 0.144 0.037 0.053 0.024
Cl11 0.099 0.219 0.117 0.104 0.051 0.085
Cl12 0.176 0.184 0.064 0.056 0.042 0.113
Cl13 0.132 0.298 0.580 0.327 0.162 0.110
N1 0.023 0.057 0.051 0.031 0.014 -0.001
N2 0.046 0.055 0.078 -0.006 0.012 0.035
N3 0.047 0.038 0.032 0.014 0.022 0.018
N4 0.041 0.041 0.045 0.030 0.010 0.022
N5 0.040 0.041 0.040 -0.001 -0.016 0.014
N6 0.049 0.024 0.050 0.012 0.009 0.005
N7 0.030 0.044 0.077 0.026 0.022 0.004
N8 0.062 0.081 0.061 -0.003 -0.016 0.026
N9 0.029 0.050 0.076 -0.003 -0.012 0.022
N10 0.051 0.046 0.082 0.005 -0.020 0.015
C1 0.015 0.030 0.025 0.006 0.006 0.003
C2 0.021 0.062 0.056 0.035 0.010 0.006
C3 0.028 0.037 0.043 0.017 0.018 0.022
C4 0.061 0.064 0.057 -0.008 -0.011 0.051
C5 0.039 0.028 0.017 0.000 0.016 0.007
C6 0.059 0.040 0.045 0.013 0.039 0.018
C7 0.028 0.013 0.019 0.000 0.004 0.005
C8 0.037 0.073 0.063 0.053 0.012 0.014
C9 0.022 0.027 0.022 0.004 0.003 0.007
C10 0.048 0.044 0.044 -0.015 -0.011 0.023
C11 0.037 0.025 0.023 0.012 0.012 0.011
C12 0.067 0.024 0.079 0.019 0.041 0.010
C13 0.032 0.032 0.031 0.020 0.016 0.017
C14 0.039 0.040 0.046 0.021 0.028 0.007
C15 0.045 0.053 0.032 0.006 0.009 0.015
C16 0.064 0.084 0.060 -0.004 -0.015 0.038
C17 0.026 0.038 0.032 0.002 -0.004 0.012
C18 0.032 0.045 0.073 -0.004 -0.009 0.022
C19 0.039 0.028 0.035 0.012 -0.005 0.000
C20 0.063 0.025 0.053 0.009 -0.002 0.013
O1 0.018 0.028 0.031 0.015 0.009 0.004
O2 0.022 0.045 0.043 0.027 0.010 0.007
O3 0.027 0.026 0.035 0.005 0.009 0.017
O4 0.031 0.043 0.039 0.002 0.002 0.021
O5 0.031 0.031 0.020 0.007 0.018 0.011
O6 0.052 0.026 0.031 0.010 0.028 0.016
O7 0.025 0.024 0.031 0.013 0.004 0.009
O8 0.021 0.043 0.034 0.020 -0.001 -0.002
O9 0.026 0.030 0.026 0.004 0.002 0.009
O10 0.029 0.029 0.027 0.000 -0.002 0.014
O11 0.027 0.022 0.034 0.010 0.011 0.008
O12 0.049 0.029 0.029 0.008 0.022 0.012
O13 0.042 0.036 0.030 0.014 0.021 0.002
O14 0.030 0.038 0.036 0.019 0.016 0.001
O15 0.055 0.064 0.035 -0.002 0.011 0.017
O16 0.043 0.046 0.026 0.006 0.003 0.010
O17 0.029 0.037 0.046 0.000 -0.007 0.016
O18 0.037 0.035 0.058 -0.001 -0.013 0.012
O19 0.035 0.037 0.043 0.000 -0.004 0.006
O20 0.054 0.032 0.040 0.004 -0.015 0.003
O31 0.022 0.021 0.023 0.011 0.009 0.013
O32 0.024 0.014 0.023 0.006 0.000 0.007
O33 0.025 0.027 0.013 0.006 0.003 0.007
O34 0.027 0.028 0.017 0.013 0.005 0.016
O35 0.026 0.021 0.018 0.007 0.000 0.013
O36 0.027 0.026 0.014 0.005 0.011 0.010
O37 0.022 0.024 0.030 0.012 0.011 0.014
O38 0.008 0.020 0.036 0.015 0.006 0.004
O39 0.009 0.017 0.031 0.006 0.007 0.002
O40 0.025 0.030 0.018 0.010 0.004 0.009
O41 0.014 0.016 0.024 0.004 0.009 0.004
O42 0.017 0.026 0.023 0.006 0.006 0.008
O43 0.022 0.023 0.025 0.011 0.014 0.012
O44 0.023 0.021 0.021 0.002 0.001 0.009
O45 0.035 0.017 0.033 0.000 0.011 0.008
O51 0.027 0.043 0.022 0.018 0.006 0.011
O52 0.040 0.026 0.026 0.007 0.017 0.013
O53 0.024 0.033 0.038 0.017 0.013 0.009
O54 0.030 0.034 0.037 0.006 0.008 0.010
O55 0.023 0.024 0.026 -0.004 0.004 0.006
O56 0.052 0.033 0.044 0.012 0.027 0.014
O57 0.057 0.049 0.084 0.009 0.030 0.004
O58 0.087 0.034 0.054 -0.004 0.030 0.017
O59 0.024 0.060 0.057 0.029 -0.008 0.013
O60 0.070 0.049 0.074 -0.004 0.030 0.031
O61 0.065 0.052 0.066 0.033 0.026 0.032
O70 0.071 0.058 0.036 0.014 0.017 0.019
O71 0.008 0.089 0.009 0.006 0.001 0.002
O72 0.251 0.062 0.093 0.021 0.030 0.034
O73 0.251 0.198 0.339 -0.067 0.074 -0.037
O74 0.283 0.161 0.178 0.069 0.106 0.062
O75 0.195 0.301 0.461 0.078 0.099 0.013
O76 0.093 0.075 0.082 0.041 0.044 0.059
O77 0.190 0.484 0.078 0.052 0.005 -0.121
O78 0.165 0.314 0.069 0.059 0.054 0.067
O79 0.219 0.225 0.348 0.126 0.189 0.152
O80 0.586 0.264 0.682 0.395 0.564 0.360
O81 0.498 0.536 0.176 0.239 0.227 0.450
O82 0.058 0.078 0.105 0.032 0.050 0.028
O83 0.093 0.075 0.129 0.050 0.024 0.044
O84 1.479 0.150 0.397 0.153 0.697 0.262
O102 0.367 0.611 0.104 0.179 0.134 0.459
O103 2.000 0.292 2.000 -0.118 -1.000 -0.501
O111 0.275 0.436 0.319 0.140 -0.115 0.101
O112 0.206 0.193 0.254 0.170 0.022 0.048
O113 0.239 0.155 0.205 0.045 0.147 0.099
O114 0.240 0.385 0.100 0.075 0.115 0.195
O121 0.116 0.052 0.142 0.034 0.043 0.029
O122 0.085 0.134 0.063 0.020 0.011 0.025
O123 0.054 0.106 0.097 0.045 0.026 0.016
O124 0.066 0.051 0.109 0.000 0.002 -0.018
O131 0.056 0.190 0.080 0.004 0.013 0.008
O132 0.113 0.118 0.071 0.019 0.045 0.001
O133 0.102 0.156 0.195 0.139 0.076 0.070
O134 0.065 0.084 0.109 0.032 0.015 0.026
O141 0.135 0.090 0.058 0.037 0.024 0.060
O142 0.100 0.087 0.057 0.022 0.011 0.004
O143 0.079 0.139 0.092 0.040 0.041 0.055
O144 0.085 0.121 0.037 0.039 0.008 0.029
O151 0.113 0.060 0.143 0.035 0.043 0.036
O152 0.097 0.118 0.128 0.056 0.070 0.045
O153 0.129 0.084 0.074 0.017 0.041 0.055
O154 0.094 0.117 0.103 0.009 -0.002 0.059
O161 0.260 0.304 0.405 0.288 0.288 0.223
O162 0.162 0.197 0.110 -0.065 -0.028 0.128
O163 0.073 0.146 0.103 0.019 -0.005 0.062
O164 0.056 0.070 0.078 0.030 0.029 0.033
O171 0.215 0.356 0.085 0.098 0.091 0.221
O172 0.177 0.367 0.412 0.335 0.185 0.201
O173 0.163 0.152 0.160 0.102 0.078 0.081
O174 0.127 0.376 0.183 -0.099 0.072 -0.045
O181 0.193 0.396 0.100 0.111 0.084 0.190
O182 0.095 0.091 0.102 0.048 0.049 0.062
O183 0.125 0.110 0.350 -0.030 0.120 0.008
O184 0.308 0.277 0.432 0.315 0.290 0.257
O191 0.092 0.097 0.055 0.024 0.010 -0.002
O192 0.057 0.080 0.146 0.059 0.027 0.036
O193 0.102 0.052 0.096 0.022 0.055 0.036
O194 0.085 0.066 0.084 0.035 0.043 0.015
O201 0.194 0.263 0.251 0.184 -0.042 -0.080
O202 0.201 0.262 0.313 0.114 0.209 0.108
O203 0.127 0.084 0.454 0.065 0.091 0.032
O204 0.090 0.097 0.212 0.053 0.079 0.023
O211 0.307 0.252 0.315 0.174 -0.028 -0.032
O212 0.466 0.262 0.132 0.110 -0.044 0.070
O213 0.192 0.568 0.840 0.595 0.282 0.267
O214 0.312 0.364 0.298 0.216 0.228 0.141
O231 0.356 1.206 1.081 1.023 0.426 0.474
O232 0.125 0.534 0.939 -0.071 0.195 0.004
O233 0.147 0.307 0.340 0.171 0.069 0.065
O234 0.272 0.576 0.464 0.195 0.171 0.231

loop_
_atom_type_symbol
_atom_type_description
_atom_type_scat_dispersion_real
_atom_type_scat_dispersion_imag
_atom_type_scat_source
C C 0.0033 0.0016 'International Tables Vol C Tables 4.2.6.8 and 6.1.1.4'
H H 0.0000 0.0000 'International Tables Vol C Tables 4.2.6.8 and 6.1.1.4'
N N 0.0061 0.0033 'International Tables Vol C Tables 4.2.6.8 and 6.1.1.4'
O O 0.0106 0.0060 'International Tables Vol C Tables 4.2.6.8 and 6.1.1.4'
Cu Cu 0.3201 1.2651 'International Tables Vol C Tables 4.2.6.8 and 6.1.1.4'
Er Er -0.2586 4.9576 'International Tables Vol C Tables 4.2.6.8 and 6.1.1.4'
Cl Cl 0.1484 0.1585 'International Tables Vol C Tables 4.2.6.8 and 6.1.1.4'
Na Na 0.0362 0.0249 'International Tables Vol C Tables 4.2.6.8 and 6.1.1.4'

loop_
_geom_angle_atom_site_label_1
_geom_angle_atom_site_label_2
_geom_angle_atom_site_label_3
_geom_angle
_geom_angle_site_symmetry_1
_geom_angle_site_symmetry_3
O32 Er1 O31 67.7(3) . .
O32 Er1 O41 67.6(3) . 2_453
O31 Er1 O41 101.8(3) . 2_453
O32 Er1 O52 138.6(3) . .
O31 Er1 O52 74.2(3) . .
O41 Er1 O52 138.3(3) 2_453 .
O32 Er1 O51 139.7(3) . .
O31 Er1 O51 136.5(3) . .
O41 Er1 O51 74.8(3) 2_453 .
O52 Er1 O51 80.5(3) . .
O32 Er1 O36 102.7(3) . .
O31 Er1 O36 66.0(3) . .
O41 Er1 O36 65.9(3) 2_453 .
O52 Er1 O36 75.2(3) . .
O51 Er1 O36 73.6(3) . .
O32 Er1 O43 121.1(3) . .
O31 Er1 O43 129.4(3) . .
O41 Er1 O43 128.3(3) 2_453 .
O52 Er1 O43 72.5(3) . .
O51 Er1 O43 72.4(3) . .
O36 Er1 O43 136.1(3) . .
O32 Er1 O5 73.5(3) . .
O31 Er1 O5 139.8(3) . .
O41 Er1 O5 71.9(3) 2_453 .
O52 Er1 O5 136.7(3) . .
O51 Er1 O5 81.5(3) . .
O36 Er1 O5 135.2(3) . .
O43 Er1 O5 64.6(3) . .
O32 Er1 O1 74.4(3) . .
O31 Er1 O1 73.2(3) . .
O41 Er1 O1 140.3(3) 2_453 .
O52 Er1 O1 79.5(3) . .
O51 Er1 O1 135.9(3) . .
O36 Er1 O1 136.3(3) . .
O43 Er1 O1 64.2(3) . .
O5 Er1 O1 86.8(3) . .
O32 Er1 Cu3 33.6(2) . .
O31 Er1 Cu3 85.9(2) . .
O41 Er1 Cu3 34.2(2) 2_453 .
O52 Er1 Cu3 156.6(2) . .
O51 Er1 Cu3 107.2(2) . .
O36 Er1 Cu3 85.6(2) . .
O43 Er1 Cu3 130.7(2) . .
O5 Er1 Cu3 66.7(2) . .
O1 Er1 Cu3 106.8(2) . .
O32 Er1 Cu1 33.9(2) . .
O31 Er1 Cu1 34.08(19) . .
O41 Er1 Cu1 86.7(2) 2_453 .
O52 Er1 Cu1 105.8(2) . .
O51 Er1 Cu1 157.0(2) . .
O36 Er1 Cu1 86.4(2) . .
O43 Er1 Cu1 130.6(2) . .
O5 Er1 Cu1 106.1(2) . .
O1 Er1 Cu1 67.0(2) . .
Cu3 Er1 Cu1 58.92(4) . .
O32 Er1 Cu4 85.4(2) . 2_453
O31 Er1 Cu4 84.2(2) . 2_453
O41 Er1 Cu4 32.74(19) 2_453 2_453
O52 Er1 Cu4 106.9(2) . 2_453
O51 Er1 Cu4 69.9(2) . 2_453
O36 Er1 Cu4 33.2(2) . 2_453
O43 Er1 Cu4 141.8(2) . 2_453
O5 Er1 Cu4 103.2(2) . 2_453
O1 Er1 Cu4 154.0(2) . 2_453
Cu3 Er1 Cu4 57.93(4) . 2_453
Cu1 Er1 Cu4 87.09(4) . 2_453
O53 Er2 O54 82.7(3) . .
O53 Er2 O39 137.5(3) . .
O54 Er2 O39 138.9(3) . .
O53 Er2 O34 73.7(3) . .
O54 Er2 O34 138.4(3) . .
O39 Er2 O34 67.4(3) . .
O53 Er2 O40 137.8(3) . .
O54 Er2 O40 74.9(3) . .
O39 Er2 O40 67.9(3) . .
O34 Er2 O40 100.3(3) . .
O53 Er2 O44 73.2(3) . .
O54 Er2 O44 72.1(3) . .
O39 Er2 O44 120.3(3) . .
O34 Er2 O44 129.3(3) . .
O40 Er2 O44 129.8(3) . .
O53 Er2 O33 73.9(3) . .
O54 Er2 O33 74.6(3) . .
O39 Er2 O33 104.3(3) . .
O34 Er2 O33 66.3(3) . .
O40 Er2 O33 65.9(3) . .
O44 Er2 O33 135.4(3) . .
O53 Er2 O9 79.9(3) . .
O54 Er2 O9 136.2(3) . .
O39 Er2 O9 73.0(3) . .
O34 Er2 O9 72.9(3) . .
O40 Er2 O9 139.6(3) . .
O44 Er2 O9 64.4(3) . .
O33 Er2 O9 136.0(3) . .
O53 Er2 O7 137.3(3) . .
O54 Er2 O7 79.6(3) . .
O39 Er2 O7 73.5(3) . .
O34 Er2 O7 139.6(3) . .
O40 Er2 O7 73.2(3) . .
O44 Er2 O7 64.5(3) . .
O33 Er2 O7 135.9(3) . .
O9 Er2 O7 86.6(3) . .
O53 Er2 Cu5 105.3(2) . .
O54 Er2 Cu5 157.2(2) . .
O39 Er2 Cu5 33.5(2) . .
O34 Er2 Cu5 34.1(2) . .
O40 Er2 Cu5 85.4(2) . .
O44 Er2 Cu5 130.4(2) . .
O33 Er2 Cu5 87.1(2) . .
O9 Er2 Cu5 66.6(2) . .
O7 Er2 Cu5 105.9(2) . .
O53 Er2 Cu4 155.5(2) . .
O54 Er2 Cu4 106.6(2) . .
O39 Er2 Cu4 33.9(2) . .
O34 Er2 Cu4 85.0(2) . .
O40 Er2 Cu4 34.1(2) . .
O44 Er2 Cu4 131.1(2) . .
O33 Er2 Cu4 86.6(2) . .
O9 Er2 Cu4 105.8(2) . .
O7 Er2 Cu4 67.2(2) . .
Cu5 Er2 Cu4 58.04(4) . .
O53 Er2 Cu1 69.0(2) . .
O54 Er2 Cu1 106.6(2) . .
O39 Er2 Cu1 86.3(2) . .
O34 Er2 Cu1 32.9(2) . .
O40 Er2 Cu1 83.6(2) . .
O44 Er2 Cu1 141.9(2) . .
O33 Er2 Cu1 33.5(2) . .
O9 Er2 Cu1 104.0(2) . .
O7 Er2 Cu1 153.6(2) . .
Cu5 Er2 Cu1 58.89(4) . .
Cu4 Er2 Cu1 86.46(4) . .
O42 Er3 O56 140.8(3) 2_453 .
O42 Er3 O55 139.2(3) 2_453 .
O56 Er3 O55 78.4(4) . .
O42 Er3 O35 67.5(3) 2_453 .
O56 Er3 O35 76.2(3) . .
O55 Er3 O35 135.8(3) . .
O42 Er3 O37 67.0(3) 2_453 2_453
O56 Er3 O37 136.3(3) . 2_453
O55 Er3 O37 74.8(3) . 2_453
O35 Er3 O37 100.3(3) . 2_453
O42 Er3 O38 103.7(3) 2_453 .
O56 Er3 O38 73.3(3) . .
O55 Er3 O38 71.9(3) . .
O35 Er3 O38 66.5(3) . .
O37 Er3 O38 65.8(3) 2_453 .
O42 Er3 O45 119.8(3) 2_453 .
O56 Er3 O45 73.5(3) . .
O55 Er3 O45 74.5(3) . .
O35 Er3 O45 129.7(3) . .
O37 Er3 O45 129.2(3) 2_453 .
O38 Er3 O45 136.5(3) . .
O42 Er3 O11 73.8(3) 2_453 .
O56 Er3 O11 135.9(3) . .
O55 Er3 O11 81.7(3) . .
O35 Er3 O11 139.9(3) . .
O37 Er3 O11 72.9(3) 2_453 .
O38 Er3 O11 135.3(3) . .
O45 Er3 O11 63.4(3) . .
O42 Er3 O3 73.1(3) 2_453 .
O56 Er3 O3 83.2(3) . .
O55 Er3 O3 137.7(3) . .
O35 Er3 O3 73.7(3) . .
O37 Er3 O3 138.5(3) 2_453 .
O38 Er3 O3 137.4(3) . .
O45 Er3 O3 63.8(3) . .
O11 Er3 O3 85.8(3) . .
O42 Er3 Cu2 33.8(2) 2_453 .
O56 Er3 Cu2 108.1(3) . .
O55 Er3 Cu2 155.1(2) . .
O35 Er3 Cu2 33.9(2) . .
O37 Er3 Cu2 85.0(2) 2_453 .
O38 Er3 Cu2 86.7(2) . .
O45 Er3 Cu2 130.3(2) . .
O11 Er3 Cu2 106.4(2) . .
O3 Er3 Cu2 67.2(2) . .
O42 Er3 Cu6 33.61(19) 2_453 2_453
O56 Er3 Cu6 157.1(2) . 2_453
O55 Er3 Cu6 106.4(2) . 2_453
O35 Er3 Cu6 85.7(2) . 2_453
O37 Er3 Cu6 33.7(2) 2_453 2_453
O38 Er3 Cu6 86.7(2) . 2_453
O45 Er3 Cu6 129.5(2) . 2_453
O11 Er3 Cu6 66.7(2) . 2_453
O3 Er3 Cu6 105.3(2) . 2_453
Cu2 Er3 Cu6 58.46(4) . 2_453
O42 Er3 Cu3 85.4(2) 2_453 .
O56 Er3 Cu3 71.1(2) . .
O55 Er3 Cu3 104.0(2) . .
O35 Er3 Cu3 33.12(19) . .
O37 Er3 Cu3 82.6(2) 2_453 .
O38 Er3 Cu3 33.36(19) . .
O45 Er3 Cu3 144.0(2) . .
O11 Er3 Cu3 152.5(2) . .
O3 Er3 Cu3 105.5(2) . .
Cu2 Er3 Cu3 58.18(4) . .
Cu6 Er3 Cu3 86.00(4) 2_453 .
O34 Cu1 O32 176.0(4) . .
O34 Cu1 O31 95.0(3) . .
O32 Cu1 O31 84.3(3) . .
O34 Cu1 O33 84.4(3) . .
O32 Cu1 O33 96.2(3) . .
O31 Cu1 O33 179.2(4) . .
O34 Cu1 O2 96.5(4) . .
O32 Cu1 O2 87.5(4) . .
O31 Cu1 O2 90.9(3) . .
O33 Cu1 O2 89.8(4) . .
O34 Cu1 Er1 137.6(2) . .
O32 Cu1 Er1 42.0(2) . .
O31 Cu1 Er1 42.6(2) . .
O33 Cu1 Er1 137.9(2) . .
O2 Cu1 Er1 84.4(2) . .
O34 Cu1 Er2 41.6(2) . .
O32 Cu1 Er2 139.1(2) . .
O31 Cu1 Er2 136.6(3) . .
O33 Cu1 Er2 42.9(2) . .
O2 Cu1 Er2 92.2(2) . .
Er1 Cu1 Er2 176.39(5) . .
O40 Cu2 O42 94.4(4) . 2_453
O40 Cu2 O35 178.0(4) . .
O42 Cu2 O35 84.5(4) 2_453 .
O40 Cu2 O33 84.0(4) . .
O42 Cu2 O33 178.4(4) 2_453 .
O35 Cu2 O33 97.1(3) . .
O40 Cu2 O4 95.8(4) . .
O42 Cu2 O4 90.7(4) 2_453 .
O35 Cu2 O4 86.0(4) . .
O33 Cu2 O4 89.0(4) . .
O40 Cu2 O101 105.5(4) . .
O42 Cu2 O101 96.2(5) 2_453 .
O35 Cu2 O101 72.9(4) . .
O33 Cu2 O101 84.8(5) . .
O4 Cu2 O101 157.0(4) . .
O40 Cu2 O102 72.0(4) . 2_453
O42 Cu2 O102 80.8(5) 2_453 2_453
O35 Cu2 O102 106.1(4) . 2_453
O33 Cu2 O102 99.2(5) . 2_453
O4 Cu2 O102 164.3(5) . 2_453
O101 Cu2 O102 38.3(6) . 2_453
O40 Cu2 Er3 136.4(3) . .
O42 Cu2 Er3 42.1(2) 2_453 .
O35 Cu2 Er3 42.7(2) . .
O33 Cu2 Er3 139.4(2) . .
O4 Cu2 Er3 84.1(3) . .
O101 Cu2 Er3 86.4(4) . .
O102 Cu2 Er3 98.0(4) 2_453 .
O40 Cu2 Er2 41.3(3) . .
O42 Cu2 Er2 135.8(3) 2_453 .
O35 Cu2 Er2 139.7(3) . .
O33 Cu2 Er2 42.7(2) . .
O4 Cu2 Er2 92.3(3) . .
O101 Cu2 Er2 97.9(4) . .
O102 Cu2 Er2 84.9(4) 2_453 .
Er3 Cu2 Er2 175.57(5) . .
O32 Cu3 O41 84.8(3) . 2_453
O32 Cu3 O38 177.4(3) . .
O41 Cu3 O38 97.5(3) 2_453 .
O32 Cu3 O35 93.4(3) . .
O41 Cu3 O35 177.8(4) 2_453 .
O38 Cu3 O35 84.2(3) . .
O32 Cu3 O101 81.3(5) . .
O41 Cu3 O101 103.6(4) 2_453 .
O38 Cu3 O101 99.0(5) . .
O35 Cu3 O101 74.7(4) . .
O32 Cu3 O6 88.0(4) . .
O41 Cu3 O6 89.2(3) 2_453 .
O38 Cu3 O6 91.0(4) . .
O35 Cu3 O6 92.1(3) . .
O101 Cu3 O6 162.4(4) . .
O32 Cu3 O104 98.6(5) . 2_453
O41 Cu3 O104 75.2(4) 2_453 2_453
O38 Cu3 O104 82.9(5) . 2_453
O35 Cu3 O104 103.7(4) . 2_453
O101 Cu3 O104 35.0(7) . 2_453
O6 Cu3 O104 162.3(4) . 2_453
O32 Cu3 Er1 42.0(2) . .
O41 Cu3 Er1 43.0(2) 2_453 .
O38 Cu3 Er1 140.2(2) . .
O35 Cu3 Er1 135.4(3) . .
O101 Cu3 Er1 96.2(4) . .
O6 Cu3 Er1 84.9(2) . .
O104 Cu3 Er1 89.2(4) 2_453 .
O32 Cu3 Er3 134.8(2) . .
O41 Cu3 Er3 140.3(2) 2_453 .
O38 Cu3 Er3 42.8(2) . .
O35 Cu3 Er3 41.4(2) . .
O101 Cu3 Er3 86.4(4) . .
O6 Cu3 Er3 91.4(2) . .
O104 Cu3 Er3 95.4(4) 2_453 .
Er1 Cu3 Er3 175.05(5) . .
O32 Cu3 Na1 52.9(4) . .
O41 Cu3 Na1 124.8(4) 2_453 .
O38 Cu3 Na1 124.7(4) . .
O35 Cu3 Na1 54.7(4) . .
O101 Cu3 Na1 102.8(5) . .
O6 Cu3 Na1 59.6(4) . .
O104 Cu3 Na1 136.7(5) 2_453 .
Er1 Cu3 Na1 86.7(3) . .
Er3 Cu3 Na1 88.6(3) . .
O41 Cu4 O36 83.6(3) . 2_453
O41 Cu4 O39 94.2(3) . .
O36 Cu4 O39 177.7(3) 2_453 .
O41 Cu4 O40 177.4(4) . .
O36 Cu4 O40 97.3(4) 2_453 .
O39 Cu4 O40 84.9(3) . .
O41 Cu4 O102 103.5(4) . 2_453
O36 Cu4 O102 82.3(5) 2_453 2_453
O39 Cu4 O102 97.5(5) . 2_453
O40 Cu4 O102 74.2(4) . 2_453
O41 Cu4 O104 76.3(4) . .
O36 Cu4 O104 99.0(5) 2_453 .
O39 Cu4 O104 79.7(5) . .
O40 Cu4 O104 101.2(4) . .
O102 Cu4 O104 33.9(7) 2_453 .
O41 Cu4 O8 95.0(4) . .
O36 Cu4 O8 92.0(3) 2_453 .
O39 Cu4 O8 89.0(3) . .
O40 Cu4 O8 87.4(3) . .
O102 Cu4 O8 159.8(5) 2_453 .
O104 Cu4 O8 165.1(4) . .
O41 Cu4 Er2 136.4(2) . .
O36 Cu4 Er2 140.0(2) 2_453 .
O39 Cu4 Er2 42.2(2) . .
O40 Cu4 Er2 42.9(3) . .
O102 Cu4 Er2 87.9(4) 2_453 .
O104 Cu4 Er2 93.8(4) . .
O8 Cu4 Er2 84.1(2) . .
O41 Cu4 Er1 41.4(2) . 2_453
O36 Cu4 Er1 42.2(2) 2_453 2_453
O39 Cu4 Er1 135.6(2) . 2_453
O40 Cu4 Er1 139.5(3) . 2_453
O102 Cu4 Er1 95.5(4) 2_453 2_453
O104 Cu4 Er1 88.3(4) . 2_453
O8 Cu4 Er1 93.1(2) . 2_453
Er2 Cu4 Er1 176.31(5) . 2_453
O39 Cu5 O37 177.7(4) . .
O39 Cu5 O34 84.8(3) . .
O37 Cu5 O34 94.7(3) . .
O39 Cu5 O38 97.1(3) . 2_453
O37 Cu5 O38 83.4(3) . 2_453
O34 Cu5 O38 178.1(3) . 2_453
O39 Cu5 O103 102.8(5) . 2_453
O37 Cu5 O103 75.0(5) . 2_453
O34 Cu5 O103 76.6(4) . 2_453
O38 Cu5 O103 102.4(4) 2_453 2_453
O39 Cu5 O10 88.9(3) . .
O37 Cu5 O10 93.3(4) . .
O34 Cu5 O10 89.0(4) . .
O38 Cu5 O10 91.6(3) 2_453 .
O103 Cu5 O10 160.3(5) 2_453 .
O39 Cu5 Er2 42.2(2) . .
O37 Cu5 Er2 137.5(2) . .
O34 Cu5 Er2 42.8(2) . .
O38 Cu5 Er2 139.1(2) 2_453 .
O103 Cu5 Er2 93.2(4) 2_453 .
O10 Cu5 Er2 84.8(2) . .
O39 Cu5 Er3 139.4(2) . 2_453
O37 Cu5 Er3 41.2(2) . 2_453
O34 Cu5 Er3 135.9(2) . 2_453
O38 Cu5 Er3 42.3(2) 2_453 2_453
O103 Cu5 Er3 89.7(4) 2_453 2_453
O10 Cu5 Er3 91.5(2) . 2_453
Er2 Cu5 Er3 176.07(5) . 2_453
O37 Cu6 O31 95.8(3) . .
O37 Cu6 O36 178.0(4) . .
O31 Cu6 O36 83.4(3) . .
O37 Cu6 O42 84.1(3) . .
O31 Cu6 O42 177.7(4) . .
O36 Cu6 O42 96.6(4) . .
O37 Cu6 O12 88.8(4) . .
O31 Cu6 O12 93.4(4) . .
O36 Cu6 O12 93.1(4) . .
O42 Cu6 O12 88.9(4) . .
O37 Cu6 O103 71.8(4) . 2_453
O31 Cu6 O103 77.7(4) . 2_453
O36 Cu6 O103 106.2(4) . 2_453
O42 Cu6 O103 100.2(4) . 2_453
O12 Cu6 O103 157.5(4) . 2_453
O37 Cu6 Er3 42.7(2) . 2_453
O31 Cu6 Er3 138.4(2) . 2_453
O36 Cu6 Er3 138.2(2) . 2_453
O42 Cu6 Er3 41.8(2) . 2_453
O12 Cu6 Er3 84.1(2) . 2_453
O103 Cu6 Er3 89.0(3) 2_453 2_453
O37 Cu6 Er1 137.1(2) . .
O31 Cu6 Er1 41.3(2) . .
O36 Cu6 Er1 42.2(2) . .
O42 Cu6 Er1 138.8(3) . .
O12 Cu6 Er1 92.2(2) . .
O103 Cu6 Er1 94.3(3) 2_453 .
Er3 Cu6 Er1 176.25(5) 2_453 .
O43 Cu7 O14 95.2(4) . .
O43 Cu7 O1 83.6(3) . .
O14 Cu7 O1 170.9(4) . .
O43 Cu7 N1 168.0(4) . .
O14 Cu7 N1 95.6(5) . .
O1 Cu7 N1 84.9(4) . .
O43 Cu7 O57 92.4(4) . .
O14 Cu7 O57 96.1(5) . .
O1 Cu7 O57 92.9(4) . .
N1 Cu7 O57 91.6(6) . .
O43 Cu7 Cu8 38.6(2) . .
O14 Cu7 Cu8 78.0(3) . .
O1 Cu7 Cu8 95.8(3) . .
N1 Cu7 Cu8 140.0(5) . .
O57 Cu7 Cu8 128.1(4) . .
O13 Cu8 O43 94.8(4) . .
O13 Cu8 N3 95.3(5) . .
O43 Cu8 N3 167.9(4) . .
O13 Cu8 O5 169.2(4) . .
O43 Cu8 O5 83.5(3) . .
N3 Cu8 O5 85.3(4) . .
O13 Cu8 O16 96.2(4) . .
O43 Cu8 O16 90.9(4) . .
N3 Cu8 O16 94.5(5) . .
O5 Cu8 O16 94.5(4) . .
O13 Cu8 Cu7 78.1(3) . .
O43 Cu8 Cu7 38.4(2) . .
N3 Cu8 Cu7 138.7(4) . .
O5 Cu8 Cu7 94.4(3) . .
O16 Cu8 Cu7 126.6(3) . .
N5 Cu9 O18 102.0(5) . .
N5 Cu9 O9 84.4(4) . .
O18 Cu9 O9 173.3(4) . .
N5 Cu9 O44 167.4(4) . .
O18 Cu9 O44 90.3(4) . .
O9 Cu9 O44 83.2(4) . .
O44 Cu10 O7 84.9(4) . .
O44 Cu10 N4 169.6(4) . .
O7 Cu10 N4 84.7(4) . .
O44 Cu10 O59 93.8(4) . .
O7 Cu10 O59 176.3(5) . .
N4 Cu10 O59 96.7(5) . .
O44 Cu10 Er2 41.8(2) . .
O7 Cu10 Er2 44.0(3) . .
N4 Cu10 Er2 128.0(3) . .
O59 Cu10 Er2 134.0(3) . .
N6 Cu11 O45 166.7(5) . .
N6 Cu11 O11 84.4(5) . .
O45 Cu11 O11 82.9(4) . .
N6 Cu11 O58 95.8(5) . .
O45 Cu11 O58 96.8(5) . .
O11 Cu11 O58 178.8(5) . .
N6 Cu11 O20 94.6(5) . .
O45 Cu11 O20 90.6(4) . .
O11 Cu11 O20 96.3(4) . .
O58 Cu11 O20 84.8(5) . .
O45 Cu12 O3 84.2(4) . .
O45 Cu12 O60 95.4(5) . .
O3 Cu12 O60 174.1(5) . .
O45 Cu12 N2 169.0(5) . .
O3 Cu12 N2 84.9(5) . .
O60 Cu12 N2 95.3(6) . .
O45 Cu12 O61 86.5(4) . .
O3 Cu12 O61 91.9(4) . .
O60 Cu12 O61 93.9(5) . .
N2 Cu12 O61 95.3(6) . .
O15 Cu13 O15 180.0(10) 2_454 .
O15 Cu13 N8 94.7(6) 2_454 .
O15 Cu13 N8 85.3(6) . .
O15 Cu13 N8 85.3(6) 2_454 2_454
O15 Cu13 N8 94.7(6) . 2_454
N8 Cu13 N8 180.000(4) . 2_454
O17 Cu14 O19 174.4(5) . .
O17 Cu14 N9 84.1(5) . .
O19 Cu14 N9 96.5(5) . .
O17 Cu14 N10 93.5(5) . .
O19 Cu14 N10 85.5(5) . .
N9 Cu14 N10 175.7(7) . .
O111 Na1 O32 138.5(9) . .
O111 Na1 O114 29.9(6) . 2_353
O32 Na1 O114 113.7(7) . 2_353
O111 Na1 O35 134.4(8) . .
O32 Na1 O35 58.4(3) . .
O114 Na1 O35 111.7(6) 2_353 .
O111 Na1 Cu3 161.5(8) . .
O32 Na1 Cu3 32.5(2) . .
O114 Na1 Cu3 131.7(6) 2_353 .
O35 Na1 Cu3 33.0(2) . .
O104 Cl1 O104 180.0(17) 2_453 .
O104 Cl1 O101 62.9(13) 2_453 .
O104 Cl1 O101 117.0(16) . .
O104 Cl1 O101 117.1(16) 2_453 2_453
O104 Cl1 O101 63.0(13) . 2_453
O101 Cl1 O101 180.0(17) . 2_453
O104 Cl1 O103 69.9(14) 2_453 .
O104 Cl1 O103 110.1(16) . .
O101 Cl1 O103 93.9(15) . .
O101 Cl1 O103 86.1(12) 2_453 .
O104 Cl1 O103 110.1(15) 2_453 2_453
O104 Cl1 O103 69.9(14) . 2_453
O101 Cl1 O103 86.1(12) . 2_453
O101 Cl1 O103 93.9(15) 2_453 2_453
O103 Cl1 O103 180(2) . 2_453
O104 Cl1 O102 59.0(13) 2_453 .
O104 Cl1 O102 121.1(17) . .
O101 Cl1 O102 111.7(15) . .
O101 Cl1 O102 68.3(12) 2_453 .
O103 Cl1 O102 97.2(14) . .
O103 Cl1 O102 82.8(13) 2_453 .
O104 Cl1 O102 121.0(17) 2_453 2_453
O104 Cl1 O102 59.0(13) . 2_453
O101 Cl1 O102 68.3(12) . 2_453
O101 Cl1 O102 111.7(15) 2_453 2_453
O103 Cl1 O102 82.8(13) . 2_453
O103 Cl1 O102 97.2(14) 2_453 2_453
O102 Cl1 O102 180.0(15) . 2_453
O124 Cl2 O122 114.4(11) . .
O124 Cl2 O121 107.3(11) . .
O122 Cl2 O121 106.9(12) . .
O124 Cl2 O123 111.7(11) . .
O122 Cl2 O123 110.0(10) . .
O121 Cl2 O123 106.0(10) . .
O131 Cl3 O132 110.4(11) . .
O131 Cl3 O133 112.0(14) . .
O132 Cl3 O133 108.8(13) . .
O131 Cl3 O134 108.0(12) . .
O132 Cl3 O134 111.0(12) . .
O133 Cl3 O134 106.6(10) . .
O144 Cl4 O143 113.1(10) . .
O144 Cl4 O141 110.7(10) . .
O143 Cl4 O141 108.1(11) . .
O144 Cl4 O142 109.7(10) . .
O143 Cl4 O142 107.9(11) . .
O141 Cl4 O142 107.0(10) . .
O152 Cl5 O153 107.6(12) . .
O152 Cl5 O154 109.7(13) . .
O153 Cl5 O154 108.1(11) . .
O152 Cl5 O151 110.0(11) . .
O153 Cl5 O151 110.5(11) . .
O154 Cl5 O151 110.7(12) . .
O161 Cl6 O162 110(2) . .
O161 Cl6 O163 107.0(18) . .
O162 Cl6 O163 110.4(13) . .
O161 Cl6 O164 110.5(11) . .
O162 Cl6 O164 109.0(12) . .
O163 Cl6 O164 109.9(10) . .
O172 Cl7 O171 112.9(17) . .
O172 Cl7 O174 117(3) . .
O171 Cl7 O174 102.1(19) . .
O172 Cl7 O173 107.0(15) . .
O171 Cl7 O173 115.4(17) . .
O174 Cl7 O173 102(2) . .
O184 Cl8 O181 115(2) . .
O184 Cl8 O183 113(2) . .
O181 Cl8 O183 97(2) . .
O184 Cl8 O182 113.4(13) . .
O181 Cl8 O182 109.8(12) . .
O183 Cl8 O182 108.0(12) . .
O191 Cl9 O192 110.0(11) . .
O191 Cl9 O194 108.6(9) . .
O192 Cl9 O194 110.4(9) . .
O191 Cl9 O193 109.6(10) . .
O192 Cl9 O193 107.1(10) . .
O194 Cl9 O193 111.1(9) . .
O202 Cl10 O201 101(2) . .
O202 Cl10 O203 111(2) . .
O201 Cl10 O203 108(2) . .
O202 Cl10 O204 117.6(19) . .
O201 Cl10 O204 101.5(16) . .
O203 Cl10 O204 115.5(14) . .
O213 Cl11 O212 118(4) . .
O213 Cl11 O214 103(3) . .
O212 Cl11 O214 110(3) . .
O213 Cl11 O211 115(3) . .
O212 Cl11 O211 101(2) . .
O214 Cl11 O211 110(3) . .
O112 Cl12 O112 180.0(14) . 2_353
O112 Cl12 O114 86.8(9) . 2_353
O112 Cl12 O114 93.2(9) 2_353 2_353
O112 Cl12 O114 93.2(9) . .
O112 Cl12 O114 86.8(9) 2_353 .
O114 Cl12 O114 180.0(13) 2_353 .
O112 Cl12 O113 88.8(10) . 2_353
O112 Cl12 O113 91.2(9) 2_353 2_353
O114 Cl12 O113 94.7(10) 2_353 2_353
O114 Cl12 O113 85.4(10) . 2_353
O112 Cl12 O113 91.2(9) . .
O112 Cl12 O113 88.8(10) 2_353 .
O114 Cl12 O113 85.3(10) 2_353 .
O114 Cl12 O113 94.6(10) . .
O113 Cl12 O113 180.0(9) 2_353 .
O112 Cl12 O111 127.4(13) . .
O112 Cl12 O111 52.7(11) 2_353 .
O114 Cl12 O111 58.5(9) 2_353 .
O114 Cl12 O111 121.5(10) . .
O113 Cl12 O111 59.6(10) 2_353 .
O113 Cl12 O111 120.4(10) . .
O112 Cl12 O111 52.6(11) . 2_353
O112 Cl12 O111 127.3(13) 2_353 2_353
O114 Cl12 O111 121.5(10) 2_353 2_353
O114 Cl12 O111 58.5(9) . 2_353
O113 Cl12 O111 120.4(10) 2_353 2_353
O113 Cl12 O111 59.6(10) . 2_353
O111 Cl12 O111 180.0(7) . 2_353
O234 Cl13 O231 115(6) . .
O234 Cl13 O233 121(4) . .
O231 Cl13 O233 107(3) . .
O234 Cl13 O232 99(3) . .
O231 Cl13 O232 124(6) . .
O233 Cl13 O232 90(3) . .
C2 N1 Cu7 109.8(8) . .
C4 N2 Cu12 110.0(10) . .
C6 N3 Cu8 110.8(9) . .
C8 N4 Cu10 110.7(9) . .
C10 N5 Cu9 112.1(9) . .
C12 N6 Cu11 111.8(9) . .
C16 N8 Cu13 109.3(12) . .
C18 N9 Cu14 108.9(9) . .
C20 N10 Cu14 109.5(11) . .
O2 C1 O1 125.3(11) . .
O2 C1 C2 118.1(12) . .
O1 C1 C2 116.6(12) . .
N1 C2 C1 111.3(12) . .
O4 C3 O3 125.4(12) . .
O4 C3 C4 118.2(14) . .
O3 C3 C4 116.2(13) . .
N2 C4 C3 113.0(13) . .
O6 C5 O5 123.3(12) . .
O6 C5 C6 118.2(12) . .
O5 C5 C6 118.4(12) . .
N3 C6 C5 111.8(12) . .
O8 C7 O7 124.8(12) . .
O8 C7 C8 119.4(12) . .
O7 C7 C8 115.8(12) . .
N4 C8 C7 112.8(12) . .
O10 C9 O9 124.3(12) . .
O10 C9 C10 118.9(12) . .
O9 C9 C10 116.8(12) . .
N5 C10 C9 111.6(13) . .
O12 C11 O11 123.6(12) 2_453 .
O12 C11 C12 119.3(13) 2_453 .
O11 C11 C12 117.0(12) . .
N6 C12 C11 112.1(13) . .
O13 C13 O14 127.4(12) . .
O13 C13 C14 116.1(12) . .
O14 C13 C14 116.4(12) . .
N7 C14 C13 111.4(12) . .
O16 C15 O15 124.7(16) . .
O16 C15 C16 121.1(16) . .
O15 C15 C16 114.2(14) . .
N8 C16 C15 112.7(17) . .
O17 C17 O18 124.9(13) . .
O17 C17 C18 120.0(13) . .
O18 C17 C18 115.0(14) . .
N9 C18 C17 109.8(13) . .
O19 C19 O20 123.8(15) . 1_444
O19 C19 C20 119.6(13) . .
O20 C19 C20 116.7(15) 1_444 .
N10 C20 C19 111.3(14) . .
C1 O1 Cu7 115.1(8) . .
C1 O1 Er1 139.3(8) . .
Cu7 O1 Er1 104.8(4) . .
C1 O2 Cu1 123.6(8) . .
C3 O3 Cu12 115.4(8) . .
C3 O3 Er3 138.7(8) . .
Cu12 O3 Er3 105.7(4) . .
C3 O4 Cu2 124.0(9) . .
C5 O5 Cu8 113.4(8) . .
C5 O5 Er1 142.0(8) . .
Cu8 O5 Er1 104.4(4) . .
C5 O6 Cu3 122.9(8) . .
C7 O7 Cu10 115.8(8) . .
C7 O7 Er2 140.8(8) . .
Cu10 O7 Er2 103.1(4) . .
C7 O8 Cu4 122.5(8) . .
C9 O9 Cu9 115.0(8) . .
C9 O9 Er2 140.4(8) . .
Cu9 O9 Er2 104.5(4) . .
C9 O10 Cu5 123.5(9) . .
C11 O11 Cu11 114.5(8) . .
C11 O11 Er3 139.6(8) . .
Cu11 O11 Er3 105.5(4) . .
C11 O12 Cu6 124.9(9) 2_453 .
C13 O13 Cu8 127.7(9) . .
C13 O14 Cu7 127.4(9) . .
C15 O15 Cu13 115.1(10) . .
C15 O16 Cu8 129.0(11) . .
C17 O17 Cu14 114.6(9) . .
C17 O18 Cu9 127.7(10) . .
C19 O19 Cu14 114.0(10) . .
C19 O20 Cu11 137.3(10) 1_666 .
Cu6 O31 Cu1 118.5(4) . .
Cu6 O31 Er1 105.8(3) . .
Cu1 O31 Er1 103.3(3) . .
Cu3 O32 Cu1 118.1(4) . .
Cu3 O32 Er1 104.3(3) . .
Cu1 O32 Er1 104.0(3) . .
Cu3 O32 Na1 94.6(5) . .
Cu1 O32 Na1 103.7(5) . .
Er1 O32 Na1 133.3(5) . .
Cu1 O33 Cu2 112.9(4) . .
Cu1 O33 Er2 103.6(4) . .
Cu2 O33 Er2 103.9(3) . .
Cu1 O34 Cu5 119.5(4) . .
Cu1 O34 Er2 105.5(4) . .
Cu5 O34 Er2 103.1(3) . .
Cu2 O35 Cu3 117.0(4) . .
Cu2 O35 Er3 103.4(4) . .
Cu3 O35 Er3 105.5(3) . .
Cu2 O35 Na1 103.4(5) . .
Cu3 O35 Na1 92.3(4) . .
Er3 O35 Na1 136.1(5) . .
Cu4 O36 Cu6 115.1(4) 2_453 .
Cu4 O36 Er1 104.6(3) 2_453 .
Cu6 O36 Er1 104.6(4) . .
Cu6 O37 Cu5 119.2(4) . .
Cu6 O37 Er3 103.6(3) . 2_453
Cu5 O37 Er3 106.2(4) . 2_453
Cu3 O38 Cu5 112.0(4) . 2_453
Cu3 O38 Er3 103.8(3) . .
Cu5 O38 Er3 104.5(3) 2_453 .
Cu5 O39 Cu4 115.9(4) . .
Cu5 O39 Er2 104.3(3) . .
Cu4 O39 Er2 103.9(3) . .
Cu2 O40 Cu4 117.6(4) . .
Cu2 O40 Er2 106.2(4) . .
Cu4 O40 Er2 103.0(4) . .
Cu4 O41 Cu3 116.7(4) . 2_453
Cu4 O41 Er1 105.8(3) . 2_453
Cu3 O41 Er1 102.8(3) 2_453 2_453
Cu2 O42 Cu6 117.1(4) 2_453 .
Cu2 O42 Er3 104.1(4) 2_453 2_453
Cu6 O42 Er3 104.6(3) . 2_453
Cu7 O43 Cu8 103.0(4) . .
Cu7 O43 Er1 107.1(4) . .
Cu8 O43 Er1 106.8(4) . .
Cu10 O44 Cu9 109.3(4) . .
Cu10 O44 Er2 106.0(4) . .
Cu9 O44 Er2 106.5(4) . .
Cu12 O45 Cu11 108.3(5) . .
Cu12 O45 Er3 106.0(4) . .
Cu11 O45 Er3 105.8(4) . .
Cl1 O101 O104 57.5(12) . 2_453
Cl1 O101 O102 57.1(11) . 2_453
O104 O101 O102 107.0(18) 2_453 2_453
Cl1 O101 Cu3 134.1(11) . .
O104 O101 Cu3 76.7(11) 2_453 .
O102 O101 Cu3 153.6(15) 2_453 .
Cl1 O101 Cu2 128.1(11) . .
O104 O101 Cu2 152.6(16) 2_453 .
O102 O101 Cu2 71.0(10) 2_453 .
Cu3 O101 Cu2 93.5(5) . .
O104 O102 Cl1 57.9(13) 2_453 .
O104 O102 O101 104.5(19) 2_453 2_453
Cl1 O102 O101 54.6(10) . 2_453
O104 O102 Cu4 77.4(11) 2_453 2_453
Cl1 O102 Cu4 135.1(11) . 2_453
O101 O102 Cu4 154.7(15) 2_453 2_453
O104 O102 Cu2 149.3(17) 2_453 2_453
Cl1 O102 Cu2 125.3(10) . 2_453
O101 O102 Cu2 70.7(10) 2_453 2_453
Cu4 O102 Cu2 94.5(5) 2_453 2_453
Cl1 O103 O104 53.5(12) . 2_453
Cl1 O103 Cu5 132.6(11) . 2_453
O104 O103 Cu5 79.0(10) 2_453 2_453
Cl1 O103 Cu6 121.7(11) . 2_453
O104 O103 Cu6 139.4(13) 2_453 2_453
Cu5 O103 Cu6 93.1(5) 2_453 2_453
Cl1 O104 O102 63.2(13) . 2_453
Cl1 O104 O101 59.6(11) . 2_453
O102 O104 O101 112(2) 2_453 2_453
Cl1 O104 O103 56.6(11) . 2_453
O102 O104 O103 91.8(16) 2_453 2_453
O101 O104 O103 85.1(15) 2_453 2_453
Cl1 O104 Cu4 131.7(12) . .
O102 O104 Cu4 68.7(11) 2_453 .
O101 O104 Cu4 144.6(16) 2_453 .
O103 O104 Cu4 130.1(13) 2_453 .
Cl1 O104 Cu3 127.8(11) . 2_453
O102 O104 Cu3 144.2(16) 2_453 2_453
O101 O104 Cu3 68.3(11) 2_453 2_453
O103 O104 Cu3 123.3(13) 2_453 2_453
Cu4 O104 Cu3 90.5(5) . 2_453
O112 O111 O114 92.9(17) 2_353 2_353
O112 O111 O113 91.5(17) 2_353 2_353
O114 O111 O113 92.4(15) 2_353 2_353
O112 O111 Cl12 54.5(11) 2_353 .
O114 O111 Cl12 56.4(10) 2_353 .
O113 O111 Cl12 58.3(10) 2_353 .
O112 O111 Na1 121.2(15) 2_353 .
O114 O111 Na1 101.8(13) 2_353 .
O113 O111 Na1 143.0(16) 2_353 .
Cl12 O111 Na1 154.5(10) . .
O111 O112 Cl12 72.9(13) 2_353 .
Cl12 O113 O111 62.0(10) . 2_353
Cl12 O114 O111 65.2(11) . 2_353
Cl12 O114 Na1 112.2(8) . 2_353
O111 O114 Na1 48.3(10) 2_353 2_353

loop_
_geom_bond_atom_site_label_1
_geom_bond_atom_site_label_2
_geom_bond_distance
_geom_bond_site_symmetry_2
Er1 O32 2.366(8) .
Er1 O31 2.387(8) .
Er1 O41 2.394(8) 2_453
Er1 O52 2.402(9) .
Er1 O51 2.405(9) .
Er1 O36 2.417(8) .
Er1 O43 2.425(8) .
Er1 O5 2.476(8) .
Er1 O1 2.477(8) .
Er1 Cu3 3.4220(15) .
Er1 Cu1 3.4291(15) .
Er1 Cu4 3.4802(15) 2_453
Er2 O53 2.370(9) .
Er2 O54 2.380(10) .
Er2 O39 2.382(8) .
Er2 O34 2.400(8) .
Er2 O40 2.403(9) .
Er2 O44 2.425(8) .
Er2 O33 2.439(8) .
Er2 O9 2.494(9) .
Er2 O7 2.496(9) .
Er2 Cu5 3.4369(15) .
Er2 Cu4 3.4404(15) .
Er2 Cu1 3.4825(16) .
Er3 O42 2.371(8) 2_453
Er3 O56 2.372(10) .
Er3 O55 2.380(9) .
Er3 O35 2.389(8) .
Er3 O37 2.404(8) 2_453
Er3 O38 2.435(8) .
Er3 O45 2.481(9) .
Er3 O11 2.485(9) .
Er3 O3 2.487(9) .
Er3 Cu2 3.4284(16) .
Er3 Cu6 3.4436(16) 2_453
Er3 Cu3 3.4804(15) .
Cu1 O34 1.962(8) .
Cu1 O32 1.974(9) .
Cu1 O31 1.974(8) .
Cu1 O33 1.976(9) .
Cu1 O2 2.287(9) .
Cu2 O40 1.953(8) .
Cu2 O42 1.964(8) 2_453
Cu2 O35 1.966(8) .
Cu2 O33 1.982(9) .
Cu2 O4 2.310(10) .
Cu2 O101 2.347(14) .
Cu2 O102 2.350(14) 2_453
Cu3 O32 1.955(8) .
Cu3 O41 1.971(8) 2_453
Cu3 O38 1.971(8) .
Cu3 O35 1.973(8) .
Cu3 O101 2.263(14) .
Cu3 O6 2.328(9) .
Cu3 O104 2.371(14) 2_453
Cu3 Na1 3.623(14) .
Cu4 O41 1.956(8) .
Cu4 O36 1.968(9) 2_453
Cu4 O39 1.977(8) .
Cu4 O40 1.981(9) .
Cu4 O102 2.231(14) 2_453
Cu4 O104 2.338(14) .
Cu4 O8 2.374(9) .
Cu4 Er1 3.4802(15) 2_453
Cu5 O39 1.958(8) .
Cu5 O37 1.969(8) .
Cu5 O34 1.976(9) .
Cu5 O38 1.985(8) 2_453
Cu5 O103 2.266(14) 2_453
Cu5 O10 2.302(9) .
Cu5 Er3 3.5060(15) 2_453
Cu6 O37 1.963(9) .
Cu6 O31 1.968(8) .
Cu6 O36 1.969(8) .
Cu6 O42 1.970(8) .
Cu6 O12 2.272(10) .
Cu6 O103 2.405(15) 2_453
Cu6 Er3 3.4436(16) 2_453
Cu7 O43 1.948(8) .
Cu7 O14 1.952(9) .
Cu7 O1 1.958(8) .
Cu7 N1 1.965(12) .
Cu7 O57 2.432(13) .
Cu7 Cu8 3.057(2) .
Cu8 O13 1.955(9) .
Cu8 O43 1.958(8) .
Cu8 N3 1.969(12) .
Cu8 O5 1.972(9) .
Cu8 O16 2.322(11) .
Cu9 N5 1.957(13) .
Cu9 O18 1.967(10) .
Cu9 O9 1.968(9) .
Cu9 O44 1.984(9) .
Cu10 O44 1.941(9) .
Cu10 O7 1.951(9) .
Cu10 N4 1.962(12) .
Cu10 O59 1.974(9) .
Cu11 N6 1.969(13) .
Cu11 O45 1.970(9) .
Cu11 O11 1.974(9) .
Cu11 O58 1.992(11) .
Cu11 O20 2.282(11) .
Cu12 O45 1.957(10) .
Cu12 O3 1.957(9) .
Cu12 O60 1.967(12) .
Cu12 N2 1.971(14) .
Cu12 O61 2.417(12) .
Cu13 O15 1.929(11) 2_454
Cu13 O15 1.929(11) .
Cu13 N8 1.965(17) .
Cu13 N8 1.965(17) 2_454
Cu14 O17 1.947(10) .
Cu14 O19 1.958(10) .
Cu14 N9 1.979(13) .
Cu14 N10 1.980(16) .
Na1 O111 2.26(2) .
Na1 O32 2.898(17) .
Na1 O114 2.96(2) 2_353
Na1 O35 2.960(17) .
Cl1 O104 1.32(2) 2_453
Cl1 O104 1.32(2) .
Cl1 O101 1.35(2) .
Cl1 O101 1.35(2) 2_453
Cl1 O103 1.37(2) .
Cl1 O103 1.37(2) 2_453
Cl1 O102 1.39(2) .
Cl1 O102 1.39(2) 2_453
Cl2 O124 1.372(13) .
Cl2 O122 1.406(16) .
Cl2 O121 1.447(16) .
Cl2 O123 1.452(15) .
Cl3 O131 1.396(17) .
Cl3 O132 1.408(16) .
Cl3 O133 1.412(17) .
Cl3 O134 1.433(16) .
Cl4 O144 1.395(13) .
Cl4 O143 1.407(15) .
Cl4 O141 1.429(15) .
Cl4 O142 1.435(16) .
Cl5 O152 1.409(16) .
Cl5 O153 1.416(16) .
Cl5 O154 1.423(17) .
Cl5 O151 1.427(16) .
Cl6 O161 1.39(2) .
Cl6 O162 1.40(2) .
Cl6 O163 1.403(17) .
Cl6 O164 1.455(13) .
Cl7 O172 1.34(2) .
Cl7 O171 1.354(19) .
Cl7 O174 1.39(3) .
Cl7 O173 1.40(2) .
Cl8 O184 1.230(17) .
Cl8 O181 1.36(2) .
Cl8 O183 1.41(2) .
Cl8 O182 1.441(15) .
Cl9 O191 1.414(15) .
Cl9 O192 1.417(14) .
Cl9 O194 1.421(13) .
Cl9 O193 1.446(14) .
Cl10 O202 1.34(2) .
Cl10 O201 1.35(3) .
Cl10 O203 1.36(2) .
Cl10 O204 1.382(18) .
Cl11 O213 1.24(3) .
Cl11 O212 1.25(3) .
Cl11 O214 1.34(3) .
Cl11 O211 1.51(4) .
Cl12 O112 1.363(16) .
Cl12 O112 1.364(16) 2_353
Cl12 O114 1.470(16) 2_353
Cl12 O114 1.470(16) .
Cl12 O113 1.544(19) 2_353
Cl12 O113 1.545(19) .
Cl12 O111 1.602(16) .
Cl12 O111 1.602(17) 2_353
Cl13 O234 1.26(6) .
Cl13 O231 1.29(5) .
Cl13 O233 1.47(4) .
Cl13 O232 1.76(7) .
N1 C2 1.477(19) .
N2 C4 1.47(2) .
N3 C6 1.465(19) .
N4 C8 1.456(19) .
N5 C10 1.455(19) .
N6 C12 1.44(2) .
N7 C14 1.50(2) .
N8 C16 1.46(2) .
N9 C18 1.46(2) .
N10 C20 1.47(2) .
C1 O2 1.236(16) .
C1 O1 1.288(15) .
C1 C2 1.519(18) .
C3 O4 1.209(17) .
C3 O3 1.301(17) .
C3 C4 1.495(19) .
C5 O6 1.243(16) .
C5 O5 1.297(16) .
C5 C6 1.500(18) .
C7 O8 1.226(15) .
C7 O7 1.291(15) .
C7 C8 1.503(19) .
C9 O10 1.233(15) .
C9 O9 1.297(16) .
C9 C10 1.509(19) .
C11 O12 1.234(16) 2_453
C11 O11 1.294(15) .
C11 C12 1.511(19) .
C13 O13 1.237(16) .
C13 O14 1.267(16) .
C13 C14 1.540(18) .
C15 O16 1.189(18) .
C15 O15 1.34(2) .
C15 C16 1.52(2) .
C17 O17 1.219(17) .
C17 O18 1.281(17) .
C17 C18 1.50(2) .
C19 O19 1.249(19) .
C19 O20 1.251(17) 1_444
C19 C20 1.51(2) .
O12 C11 1.234(16) 2_453
O20 C19 1.251(17) 1_666
O36 Cu4 1.968(9) 2_453
O37 Er3 2.404(8) 2_453
O38 Cu5 1.985(8) 2_453
O41 Cu3 1.971(8) 2_453
O41 Er1 2.394(8) 2_453
O42 Cu2 1.964(8) 2_453
O42 Er3 2.371(8) 2_453
O101 O104 1.40(3) 2_453
O101 O102 1.54(3) 2_453
O102 O104 1.34(3) 2_453
O102 O101 1.54(3) 2_453
O102 Cu4 2.231(14) 2_453
O102 Cu2 2.350(14) 2_453
O103 O104 1.54(3) 2_453
O103 Cu5 2.266(14) 2_453
O103 Cu6 2.405(15) 2_453
O104 O102 1.34(3) 2_453
O104 O101 1.40(3) 2_453
O104 O103 1.54(3) 2_453
O104 Cu3 2.371(14) 2_453
O111 O112 1.33(3) 2_353
O111 O114 1.50(3) 2_353
O111 O113 1.56(3) 2_353
O112 O111 1.33(3) 2_353
O113 O111 1.56(3) 2_353
O114 O111 1.50(3) 2_353
O114 Na1 2.96(2) 2_353
